data_2101715
loop_
_publ_author_name
'Marsh, R. E.'

_publ_section_title
;
 The perils of <i>Cc</i> revisited
;
_journal_issue 2
_journal_name_full 'Acta Crystallographica Section B'
_journal_page_first 317
_journal_page_last 322
_journal_paper_doi 10.1107/S010876819601381X
_journal_volume 53
_journal_year 1997
_chemical_formula_moiety 'C40 H30 N O5 P2 F6 Rh'
_chemical_formula_sum 'C40 H30 F6 N O5 P2 Rh'
_space_group_IT_number 15
_symmetry_cell_setting monoclinic
_symmetry_space_group_name_Hall '-C 2yc'
_symmetry_space_group_name_H-M 'C 1 2/c 1'
_audit_creation_method CSD-QUEST3D-V5
_cell_angle_alpha 90
_cell_angle_beta 100.03(4)
_cell_angle_gamma 90
_cell_formula_units_Z 4
_cell_length_a 12.593(2)
_cell_length_b 15.466(3)
_cell_length_c 20.479(3)
_cell_volume 3927.6(12)
_cod_data_source_file an0533.cif
_cod_data_source_block CSD_CIF_MIF_CASWOI01
_cod_depositor_comments
;
  Marking attached hydrogen atoms.

  Antanas Vaitkus,
  2017-08-02

  Added moiety chemical formula from Marsh (1997) paper. The summary
  chemical formula is calculated from moiety formula using 'AdHocParser'
  (svn://www.crystallography.net/cod-tools/trunk/Formulae/AdHocParser.yp,
  revision 1441.)

  Removing 26 atoms which were symmetric equivalents of the atoms from
  the asymmetric unit.

  Andrius Merkys
  2013-11-06
;
_cod_original_sg_symbol_H-M 'C 2/c'
_cod_database_code 2101715

loop_
_symmetry_equiv_pos_as_xyz
x,y,z
-x,y,1/2-z
1/2+x,1/2+y,z
1/2-x,1/2+y,1/2-z
-x,-y,-z
x,-y,-1/2+z
-1/2-x,-1/2-y,-z
-1/2+x,-1/2-y,-1/2+z

loop_
_atom_site_label
_atom_site_fract_x
_atom_site_fract_y
_atom_site_fract_z
_atom_site_type_symbol
_atom_site_attached_hydrogens
Rh1 .0 .1528 .25 Rh 0
N1 .0 .0273 .25 N 0
O1 .0 -.0154 .25 O 0
P1 -.1018 .1746 .1420 P 0
C1 -.1663 .2790 .1428 C 0
C2 -.2782 .2876 .1286 C 1
C3 -.3256 .3679 .1351 C 1
C4 -.2612 .4395 .1556 C 1
C5 -.1493 .4309 .1698 C 1
C6 -.1019 .3507 .1634 C 1
C7 -.2082 .0978 .1119 C 0
C8 -.2498 .0940 .0442 C 1
C9 -.3297 .0339 .0203 C 1
C10 -.3680 -.0224 .0640 C 1
C11 -.3264 -.0186 .1318 C 1
C12 -.2465 .0415 .1556 C 1
C13 -.0215 .1757 .0762 C 0
C14 -.0124 .2477 .0365 C 1
C15 .0518 .2436 -.0124 C 1
C16 .1070 .1676 -.0216 C 1
C17 .0979 .0957 .0180 C 1
C18 .0336 .0997 .0670 C 1
O2 -.1468 .1520 .2824 O 0
O3 -.1431 .2884 .3076 O 0
C19 -.1852 .2170 .3004 C 0
C20 -.3008 .2090 .3120 C 0
F1 -.3070 .1643 .3653 F 0
F2 -.3646 .1652 .2664 F 0
F3 -.3527 .2820 .3144 F 0

loop_
_atom_type_symbol
C
F
N
O
P
Rh
